data_7135725
loop_
_publ_author_name
'Wayama, Toshiaki'
'Horinouchi, Riku'
'Arai, Masayoshi'
'Ohashi, Hirofumi'
'Watashi, Koichi'
'Yoshida, Satoshi'
'Sato, Sota'
'Tsukamoto, Sachiko'
'Oguri, Hiroki'

_publ_section_title
;
 Design and concise synthesis of halicyclamine-inspired bis-macrocycles
 targeting DedA membrane proteins.
;
_journal_issue 35
_journal_name_full 'Chemical communications (Cambridge, England)'
_journal_page_first 9011
_journal_page_last 9015
_journal_paper_doi 10.1039/d6cc01052k
_journal_volume 62
_journal_year 2026
_chemical_formula_moiety 'C28 H34 N2 O8'
_chemical_formula_sum 'C28 H34 N2 O8'
_chemical_formula_weight 526.57
_space_group_crystal_system monoclinic
_space_group_IT_number 15
_space_group_name_Hall '-C 2yc'
_space_group_name_H-M_alt 'C 1 2/c 1'
_atom_sites_solution_hydrogens geom
_atom_sites_solution_primary dual
_audit_creation_date 2026-04-02
_audit_creation_method
;
Olex2 1.5-ac7-022
(compiled 2026.02.09 svn.ra45a96f9 for Rigaku Oxford Diffraction, GUI svn.r7493)
;
_audit_update_record
;
2026-04-03 deposited with the CCDC.	2026-04-10 downloaded from the CCDC.
;
_cell_angle_alpha 90
_cell_angle_beta 122.968(19)
_cell_angle_gamma 90
_cell_formula_units_Z 4
_cell_length_a 23.609(7)
_cell_length_b 7.549(2)
_cell_length_c 17.523(5)
_cell_measurement_reflns_used 4019
_cell_measurement_temperature 95(2)
_cell_measurement_theta_max 32.830
_cell_measurement_theta_min 2.604
_cell_volume 2620.1(14)
_computing_cell_refinement 'XDS (Kabsch, 2010)'
_computing_data_collection 'KEK UGUIS'
_computing_data_reduction 'XDS (Kabsch, 2010)'
_computing_molecular_graphics 'Olex2 1.5-ac7-022 (Dolomanov et al., 2009)'
_computing_publication_material 'Olex2 1.5-ac7-022 (Dolomanov et al., 2009)'
_computing_structure_refinement 'SHELXL 2025/1 (Sheldrick, 2015)'
_computing_structure_solution 'SHELXT-2018/2 (Sheldrick, 2015)'
_diffrn_ambient_temperature 95.15
_diffrn_measured_fraction_theta_full 1.000
_diffrn_measured_fraction_theta_max 1.000
_diffrn_measurement_device_type 'Dectris Eiger X16M'
_diffrn_measurement_method '\w scan'
_diffrn_radiation_type synchrotron
_diffrn_radiation_wavelength 0.9000
_diffrn_reflns_av_R_equivalents 0.0944
_diffrn_reflns_av_unetI/netI 0.0428
_diffrn_reflns_Laue_measured_fraction_full 1.000
_diffrn_reflns_Laue_measured_fraction_max 1.000
_diffrn_reflns_limit_h_max 28
_diffrn_reflns_limit_h_min -28
_diffrn_reflns_limit_k_max 9
_diffrn_reflns_limit_k_min -9
_diffrn_reflns_limit_l_max 21
_diffrn_reflns_limit_l_min -21
_diffrn_reflns_number 29400
_diffrn_reflns_point_group_measured_fraction_full 1.000
_diffrn_reflns_point_group_measured_fraction_max 1.000
_diffrn_reflns_theta_full 32.684
_diffrn_reflns_theta_max 32.830
_diffrn_reflns_theta_min 2.604
_diffrn_source 'KEK PF BL-17A'
_exptl_absorpt_coefficient_mu 0.173
_exptl_absorpt_correction_T_max 1.000
_exptl_absorpt_correction_T_min 0.697
_exptl_absorpt_correction_type multi-scan
_exptl_absorpt_process_details 'XDS (Kabsch, 2010)'
_exptl_crystal_colour yellow
_exptl_crystal_colour_primary yellow
_exptl_crystal_density_diffrn 1.335
_exptl_crystal_description block
_exptl_crystal_F_000 1120
_exptl_crystal_size_max 0.01
_exptl_crystal_size_mid 0.01
_exptl_crystal_size_min 0.01
_refine_diff_density_max 0.213
_refine_diff_density_min -0.230
_refine_diff_density_rms 0.042
_refine_ls_extinction_method none
_refine_ls_goodness_of_fit_ref 1.041
_refine_ls_hydrogen_treatment constr
_refine_ls_matrix_type full
_refine_ls_number_parameters 335
_refine_ls_number_reflns 2393
_refine_ls_number_restraints 364
_refine_ls_restrained_S_all 1.051
_refine_ls_R_factor_all 0.0937
_refine_ls_R_factor_gt 0.0672
_refine_ls_shift/su_max 0.000
_refine_ls_shift/su_mean 0.000
_refine_ls_structure_factor_coef Fsqd
_refine_ls_weighting_details 'w=1/[\s^2^(Fo^2^)+(0.1299P)^2^+1.0029P] where P=(Fo^2^+2Fc^2^)/3'
_refine_ls_weighting_scheme calc
_refine_ls_wR_factor_gt 0.2045
_refine_ls_wR_factor_ref 0.2240
_reflns_Friedel_coverage 0.000
_reflns_number_gt 1632
_reflns_number_total 2393
_reflns_threshold_expression 'I > 2\s(I)'
_cod_data_source_file d6cc01052k2.cif
_cod_data_source_block tw4_2_data02_04merged_c
_cod_depositor_comments 'Adding full bibliography for 7135724--7135725.cif.'
_cod_database_code 7135725
_shelx_shelxl_version_number 2025/1
_shelx_space_group_comment
;
The symmetry employed for this shelxl refinement is uniquely defined
by the following loop, which should always be used as a source of
symmetry information in preference to the above space-group names.
They are only intended as comments.
;
_shelx_estimated_absorpt_t_max 0.998
_shelx_estimated_absorpt_t_min 0.998
_olex2_refinement_description
;
1. Fixed Uiso
 At 1.2 times of:
  All C(H) groups, All C(H,H) groups
 At 1.5 times of:
  All C(H,H,H) groups
2. Restrained distances
 N1C-C1A = N1D-C1B
 1.47 with sigma of 0.01
 C1A-C2A = C1B-C2B
 1.5 with sigma of 0.02
 C2A-O1A = C2B-O1B
 1.21 with sigma of 0.01
 C2A-O2A
 1.4 with sigma of 0.002
 C2B-O2B
 1.4 with sigma of 0.002
 O2A-C3A = O2B-C3B
 1.43 with sigma of 0.02
 C3A-C4A = C3B-C4B
 1.5 with sigma of 0.02
 C4A-C5A = C4B-C5B
 1.32 with sigma of 0.02
 C5A-C6A = C5B-C6B
 1.5 with sigma of 0.01
 C6A-O3A = C6B-O3B
 1.43 with sigma of 0.01
 O3A-C7A
 1.4 with sigma of 0.006
 O3B-C7B
 1.4 with sigma of 0.004
 C7A-O4A = C7B-O4B
 1.21 with sigma of 0.01
 C7A-C6D = C7B-C6C
 1.5 with sigma of 0.01
 C6A-C7A
 2.6 with sigma of 0.01
3. Uiso/Uaniso restraints and constraints
N1C \\sim C1A \\sim C2A \\sim O1A \\sim N1D \\sim C1B \\sim C2B: within 2A with
sigma of 0.01 and sigma for terminal atoms of 0.02 within 2A
Uanis(C6B) \\sim Ueq: with sigma of 0.01 and sigma for terminal atoms of 0.02
Uanis(O1A) = Uanis(O1B)
Uanis(O2A) = Uanis(O2B)
4. Rigid body (RIGU) restrains
 All non-hydrogen atoms
 with sigma for 1-2 distances of 0.004 and sigma for 1-3 distances of 0.004
5. Others
 Fixed Sof: C1A(0.5) H1AA(0.5) H1AB(0.5) C2A(0.5) O1A(0.5) O2A(0.5) C3A(0.5)
 H3AA(0.5) H3AB(0.5) C4A(0.5) H4A(0.5) C5A(0.5) H5A(0.5) C6A(0.5) H6AA(0.5)
 H6AB(0.5) O3A(0.5) C7A(0.5) O4A(0.5) C1B(0.5) H1BA(0.5) H1BB(0.5) C2B(0.5)
 O1B(0.5) O2B(0.5) C3B(0.5) H3BA(0.5) H3BB(0.5) C4B(0.5) H4B(0.5) C5B(0.5)
 H5B(0.5) C6B(0.5) H6BA(0.5) H6BB(0.5) O3B(0.5) C7B(0.5) O4B(0.5) N1C(0.5)
 C1C(0.5) C2C(0.5) H2CA(0.5) H2CB(0.5) H2CC(0.5) C3C(0.5) H3CA(0.5) H3CB(0.5)
 H3CC(0.5) C4C(0.5) H4CA(0.5) H4CB(0.5) C5C(0.5) H5C(0.5) C6C(0.5) C7C(0.5)
 H7C(0.5) N1D(0.5) C1D(0.5) C2D(0.5) H2DA(0.5) H2DB(0.5) H2DC(0.5) C3D(0.5)
 H3DA(0.5) H3DB(0.5) H3DC(0.5) C4D(0.5) C5D(0.5) H5D(0.5) C6D(0.5) C7D(0.5)
 H7D(0.5)
6.a Ternary CH refined with riding coordinates:
 C5C(H5C)
6.b Secondary CH2 refined with riding coordinates:
 C1A(H1AA,H1AB), C3A(H3AA,H3AB), C6A(H6AA,H6AB), C1B(H1BA,H1BB), C3B(H3BA,
 H3BB), C6B(H6BA,H6BB), C4C(H4CA,H4CB)
6.c Aromatic/amide H refined with riding coordinates:
 C4A(H4A), C5A(H5A), C4B(H4B), C5B(H5B), C7C(H7C), C5D(H5D), C7D(H7D)
6.d Idealised Me refined as rotating group:
 C2C(H2CA,H2CB,H2CC), C3C(H3CA,H3CB,H3CC), C2D(H2DA,H2DB,H2DC), C3D(H3DA,H3DB,
 H3DC)
;
_olex2_submission_special_instructions 'No special instructions were received'

loop_
_space_group_symop_operation_xyz
'x, y, z'
'-x, y, -z+1/2'
'x+1/2, y+1/2, z'
'-x+1/2, y+1/2, -z+1/2'
'-x, -y, -z'
'x, -y, z-1/2'
'-x+1/2, -y+1/2, -z'
'x+1/2, -y+1/2, z-1/2'

loop_
_atom_site_label
_atom_site_type_symbol
_atom_site_fract_x
_atom_site_fract_y
_atom_site_fract_z
_atom_site_U_iso_or_equiv
_atom_site_adp_type
_atom_site_occupancy
_atom_site_site_symmetry_order
_atom_site_calc_flag
_atom_site_refinement_flags_posn
_atom_site_refinement_flags_adp
_atom_site_refinement_flags_occupancy
_atom_site_disorder_assembly
_atom_site_disorder_group
C1A C 0.6334(6) 0.6958(19) 0.1482(13) 0.083(3) Uani 0.5 1 d D U P A -1
H1AA H 0.659293 0.592297 0.148710 0.099 Uiso 0.5 1 calc R U P A -1
H1AB H 0.619433 0.762994 0.092130 0.099 Uiso 0.5 1 calc R U P A -1
C2A C 0.6821(5) 0.8097(16) 0.2251(7) 0.067(2) Uani 0.5 1 d D U P A -1
O1A O 0.7345(8) 0.863(2) 0.234(2) 0.086(3) Uani 0.5 1 d D U P A -1
O2A O 0.6600(4) 0.9178(12) 0.2684(6) 0.0769(14) Uani 0.5 1 d D . P A -1
C3A C 0.7052(8) 1.0469(18) 0.3346(11) 0.093(3) Uani 0.5 1 d D . P A -1
H3AA H 0.679272 1.132363 0.346833 0.112 Uiso 0.5 1 calc R U P A -1
H3AB H 0.728543 1.113131 0.310715 0.112 Uiso 0.5 1 calc R U P A -1
C4A C 0.7546(10) 0.955(3) 0.4184(13) 0.087(4) Uani 0.5 1 d D . P A -1
H4A H 0.789250 0.891841 0.418091 0.104 Uiso 0.5 1 calc R U P A -1
C5A C 0.7556(7) 0.952(2) 0.4925(11) 0.088(3) Uani 0.5 1 d D . P A -1
H5A H 0.789319 0.891797 0.545882 0.105 Uiso 0.5 1 calc R U P A -1
C6A C 0.6980(5) 1.0528(18) 0.4865(10) 0.096(4) Uani 0.5 1 d D . P A -1
H6AA H 0.706835 1.067672 0.548236 0.115 Uiso 0.5 1 calc R U P A -1
H6AB H 0.694765 1.172005 0.460901 0.115 Uiso 0.5 1 calc R U P A -1
O3A O 0.6340(4) 0.9578(9) 0.4287(6) 0.082(2) Uani 0.5 1 d D . P A -1
C7A C 0.5882(6) 0.930(2) 0.4553(9) 0.080(4) Uani 0.5 1 d D . P A -1
O4A O 0.5956(5) 1.0123(15) 0.5180(5) 0.105(4) Uani 0.5 1 d D . P A -1
C1B C 0.3698(7) 0.661(2) 0.3521(14) 0.085(3) Uani 0.5 1 d D U P A -1
H1BA H 0.381896 0.660650 0.415805 0.102 Uiso 0.5 1 calc R U P A -1
H1BB H 0.347952 0.546650 0.323207 0.102 Uiso 0.5 1 calc R U P A -1
C2B C 0.3245(6) 0.8143(17) 0.2999(7) 0.076(3) Uani 0.5 1 d D U P A -1
O1B O 0.2696(8) 0.846(2) 0.285(2) 0.086(3) Uani 0.5 1 d D . P A -1
O2B O 0.3478(4) 0.8681(15) 0.2456(6) 0.0769(14) Uani 0.5 1 d D . P A -1
C3B C 0.3127(9) 1.0195(19) 0.1895(11) 0.091(4) Uani 0.5 1 d D . P A -1
H3BA H 0.344779 1.090112 0.182186 0.109 Uiso 0.5 1 calc R U P A -1
H3BB H 0.297613 1.094554 0.221521 0.109 Uiso 0.5 1 calc R U P A -1
C4B C 0.2528(9) 0.976(3) 0.0972(12) 0.095(6) Uani 0.5 1 d D . P A -1
H4B H 0.211402 0.943840 0.090556 0.114 Uiso 0.5 1 calc R U P A -1
C5B C 0.2565(8) 0.981(3) 0.0263(13) 0.119(6) Uani 0.5 1 d D . P A -1
H5B H 0.213039 0.965652 -0.027496 0.143 Uiso 0.5 1 calc R U P A -1
C6B C 0.3092(5) 1.0052(14) 0.0030(8) 0.075(3) Uani 0.5 1 d D U P A -1
H6BA H 0.289832 0.980793 -0.062254 0.090 Uiso 0.5 1 calc R U P A -1
H6BB H 0.327693 1.127014 0.017072 0.090 Uiso 0.5 1 calc R U P A -1
O3B O 0.3614(3) 0.8754(7) 0.0605(6) 0.0742(19) Uani 0.5 1 d D . P A -1
C7B C 0.4215(5) 0.9107(16) 0.0658(9) 0.072(3) Uani 0.5 1 d D . P A -1
O4B O 0.4247(4) 1.0236(10) 0.0204(6) 0.0710(18) Uani 0.5 1 d D . P A -1
N1C N 0.5699(4) 0.6234(9) 0.1361(6) 0.0610(18) Uani 0.5 1 d D U P A -1
C1C C 0.5630(3) 0.4573(8) 0.1775(4) 0.0539(11) Uani 0.5 1 d . . P A -1
C2C C 0.6274(8) 0.473(3) 0.2845(9) 0.085(4) Uani 0.5 1 d . . P A -1
H2CA H 0.669387 0.443986 0.288335 0.127 Uiso 0.5 1 calc R U P A -1
H2CB H 0.620952 0.389851 0.322101 0.127 Uiso 0.5 1 calc R U P A -1
H2CC H 0.630088 0.593943 0.306362 0.127 Uiso 0.5 1 calc R U P A -1
C3C C 0.5795(3) 0.2966(7) 0.1385(4) 0.0652(13) Uani 0.5 1 d . . P A -1
H3CA H 0.555475 0.307986 0.072275 0.098 Uiso 0.5 1 calc R U P A -1
H3CB H 0.565171 0.187609 0.153757 0.098 Uiso 0.5 1 calc R U P A -1
H3CC H 0.628198 0.292142 0.164794 0.098 Uiso 0.5 1 calc R U P A -1
C4C C 0.4880(3) 0.4376(10) 0.1465(6) 0.0589(17) Uani 0.5 1 d . . P A -1
H4CA H 0.461893 0.397804 0.082306 0.071 Uiso 0.5 1 calc R U P A -1
H4CB H 0.484992 0.343084 0.183245 0.071 Uiso 0.5 1 calc R U P A -1
C5C C 0.4540(2) 0.6066(6) 0.1539(3) 0.0552(11) Uani 0.5 1 d . . P A -1
H5C H 0.404363 0.582715 0.117687 0.066 Uiso 0.5 1 calc R U P A -1
C6C C 0.4654(3) 0.7510(9) 0.1044(5) 0.0569(16) Uani 0.5 1 d D . P A -1
C7C C 0.5228(8) 0.7489(14) 0.1007(12) 0.059(2) Uani 0.5 1 d . . P A -1
H7C H 0.528882 0.844592 0.070545 0.071 Uiso 0.5 1 calc R U P A -1
N1D N 0.4305(5) 0.6923(12) 0.3479(7) 0.079(2) Uani 0.5 1 d D U P A -1
C1D C 0.4408(3) 0.5612(10) 0.2930(5) 0.0755(15) Uani 0.5 1 d . . P A -1
C2D C 0.4872(6) 0.4217(13) 0.3575(8) 0.090(3) Uani 0.5 1 d . . P A -1
H2DA H 0.529797 0.476589 0.404643 0.135 Uiso 0.5 1 calc R U P A -1
H2DB H 0.496211 0.333914 0.324148 0.135 Uiso 0.5 1 calc R U P A -1
H2DC H 0.466121 0.363353 0.385891 0.135 Uiso 0.5 1 calc R U P A -1
C3D C 0.3893(7) 0.460(3) 0.2279(12) 0.080(3) Uani 0.5 1 d . . P A -1
H3DA H 0.366004 0.402363 0.253429 0.119 Uiso 0.5 1 calc R U P A -1
H3DB H 0.407381 0.369875 0.206581 0.119 Uiso 0.5 1 calc R U P A -1
H3DC H 0.357321 0.535522 0.176681 0.119 Uiso 0.5 1 calc R U P A -1
C4D C 0.4726(2) 0.6560(6) 0.2487(3) 0.0562(11) Uani 0.5 1 d . . P A -1
C5D C 0.5190(2) 0.7811(6) 0.2986(3) 0.0585(11) Uani 0.5 1 d . . P A -1
H5D H 0.545113 0.831581 0.277833 0.070 Uiso 0.5 1 calc R U P A -1
C6D C 0.5287(4) 0.8374(10) 0.3820(5) 0.0639(18) Uani 0.5 1 d D . P A -1
C7D C 0.4794(8) 0.8103(16) 0.3954(11) 0.070(3) Uani 0.5 1 d . . P A -1
H7D H 0.478859 0.877694 0.440824 0.084 Uiso 0.5 1 calc R U P A -1

loop_
_atom_site_aniso_label
_atom_site_aniso_U_11
_atom_site_aniso_U_22
_atom_site_aniso_U_33
_atom_site_aniso_U_23
_atom_site_aniso_U_13
_atom_site_aniso_U_12
C1A 0.024(3) 0.121(6) 0.096(5) 0.022(4) 0.028(3) -0.005(4)
C2A 0.036(3) 0.112(5) 0.065(4) 0.022(4) 0.035(3) 0.022(3)
O1A 0.0577(18) 0.097(3) 0.119(10) 0.003(3) 0.058(4) 0.004(3)
O2A 0.0587(17) 0.076(5) 0.103(2) 0.020(2) 0.0488(17) 0.019(2)
C3A 0.080(9) 0.076(7) 0.140(8) 0.011(5) 0.071(7) 0.016(5)
C4A 0.058(7) 0.077(7) 0.127(7) 0.004(6) 0.052(6) 0.009(5)
C5A 0.034(4) 0.101(7) 0.094(5) -0.040(5) 0.013(4) -0.020(4)
C6A 0.072(5) 0.112(8) 0.126(7) -0.030(5) 0.069(5) -0.050(4)
O3A 0.054(3) 0.099(5) 0.099(4) -0.041(4) 0.044(3) -0.020(4)
C7A 0.032(4) 0.138(9) 0.057(5) -0.019(5) 0.016(3) -0.003(4)
O4A 0.067(6) 0.151(7) 0.106(6) -0.051(5) 0.053(5) -0.023(4)
C1B 0.062(5) 0.106(5) 0.093(5) -0.017(4) 0.047(4) -0.006(4)
C2B 0.065(5) 0.085(4) 0.086(6) -0.037(4) 0.046(5) -0.020(4)
O1B 0.0577(18) 0.097(3) 0.119(10) 0.003(3) 0.058(4) 0.004(3)
O2B 0.0587(17) 0.076(5) 0.103(2) 0.020(2) 0.0488(17) 0.019(2)
C3B 0.092(8) 0.072(5) 0.144(9) 0.027(6) 0.086(7) 0.036(5)
C4B 0.067(9) 0.105(14) 0.134(8) 0.031(9) 0.070(7) 0.042(9)
C5B 0.067(8) 0.174(15) 0.139(10) 0.052(9) 0.071(9) 0.051(8)
C6B 0.047(4) 0.089(6) 0.107(5) 0.035(4) 0.055(4) 0.039(3)
O3B 0.033(2) 0.083(4) 0.104(4) 0.034(4) 0.035(2) 0.017(3)
C7B 0.045(6) 0.113(6) 0.066(7) 0.006(4) 0.036(6) -0.007(4)
O4B 0.058(5) 0.068(3) 0.098(5) 0.008(3) 0.050(5) 0.005(3)
N1C 0.030(3) 0.074(4) 0.074(4) 0.004(3) 0.026(2) 0.004(2)
C1C 0.028(3) 0.061(3) 0.061(3) -0.006(2) 0.017(3) -0.003(2)
C2C 0.082(9) 0.099(8) 0.056(4) 0.004(4) 0.026(6) 0.046(7)
C3C 0.043(3) 0.074(3) 0.069(3) -0.009(2) 0.024(2) 0.007(2)
C4C 0.025(3) 0.064(3) 0.077(4) -0.006(3) 0.021(3) -0.003(2)
C5C 0.022(2) 0.062(3) 0.066(3) -0.006(2) 0.014(2) -0.0045(18)
C6C 0.027(3) 0.073(4) 0.062(3) -0.006(3) 0.019(2) -0.006(3)
C7C 0.042(4) 0.062(5) 0.079(5) -0.008(4) 0.037(4) -0.002(4)
N1D 0.049(4) 0.111(6) 0.088(5) -0.024(4) 0.045(4) -0.019(4)
C1D 0.064(4) 0.083(4) 0.089(4) -0.008(3) 0.048(3) -0.014(3)
C2D 0.095(8) 0.083(5) 0.111(6) 0.013(4) 0.068(6) 0.004(5)
C3D 0.036(5) 0.073(5) 0.096(8) -0.002(5) 0.014(4) -0.006(3)
C4D 0.030(2) 0.062(3) 0.070(3) 0.000(2) 0.023(2) 0.0021(18)
C5D 0.034(3) 0.061(3) 0.078(3) -0.005(2) 0.029(2) -0.0019(18)
C6D 0.032(3) 0.083(5) 0.073(4) -0.011(4) 0.026(3) 0.000(4)
C7D 0.044(4) 0.096(9) 0.067(5) -0.008(6) 0.028(4) -0.013(6)

loop_
_atom_type_symbol
_atom_type_description
_atom_type_scat_dispersion_real
_atom_type_scat_dispersion_imag
_atom_type_scat_source
C C 0.0058 0.0028 'International Tables Vol C Tables 4.2.6.8 and 6.1.1.4'
H H 0.0000 0.0000 'International Tables Vol C Tables 4.2.6.8 and 6.1.1.4'
N N 0.0108 0.0056 'International Tables Vol C Tables 4.2.6.8 and 6.1.1.4'
O O 0.0182 0.0102 'International Tables Vol C Tables 4.2.6.8 and 6.1.1.4'

loop_
_geom_angle_atom_site_label_1
_geom_angle_atom_site_label_2
_geom_angle_atom_site_label_3
_geom_angle
_geom_angle_site_symmetry_1
_geom_angle_site_symmetry_3
_geom_angle_publ_flag
H1AA C1A H1AB 106.4 . . ?
C2A C1A H1AA 106.3 . . ?
C2A C1A H1AB 106.3 . . ?
C2A C1A N1C 124.3(12) . . ?
N1C C1A H1AA 106.3 . . ?
N1C C1A H1AB 106.3 . . ?
O1A C2A C1A 122.4(11) . . ?
O1A C2A O2A 112.9(10) . . ?
O2A C2A C1A 120.0(8) . . ?
C2A O2A C3A 120.0(10) . . ?
O2A C3A H3AA 109.9 . . ?
O2A C3A H3AB 109.9 . . ?
O2A C3A C4A 108.9(15) . . ?
H3AA C3A H3AB 108.3 . . ?
C4A C3A H3AA 109.9 . . ?
C4A C3A H3AB 109.9 . . ?
C3A C4A H4A 116.9 . . ?
C5A C4A C3A 126.2(17) . . ?
C5A C4A H4A 116.9 . . ?
C4A C5A H5A 123.3 . . ?
C4A C5A C6A 113.4(15) . . ?
C6A C5A H5A 123.3 . . ?
C5A C6A H6AA 109.5 . . ?
C5A C6A H6AB 109.5 . . ?
H6AA C6A H6AB 108.1 . . ?
O3A C6A C5A 110.6(11) . . ?
O3A C6A H6AA 109.5 . . ?
O3A C6A H6AB 109.5 . . ?
C7A O3A C6A 122.3(7) . . ?
O3A C7A C6D 108.9(8) . . ?
O4A C7A O3A 118.1(9) . . ?
O4A C7A C6D 130.4(9) . . ?
H1BA C1B H1BB 109.1 . . ?
C2B C1B H1BA 111.1 . . ?
C2B C1B H1BB 111.1 . . ?
N1D C1B H1BA 111.1 . . ?
N1D C1B H1BB 111.1 . . ?
N1D C1B C2B 103.3(10) . . ?
O1B C2B C1B 127.9(9) . . ?
O1B C2B O2B 124.8(14) . . ?
O2B C2B C1B 103.1(9) . . ?
C2B O2B C3B 113.7(10) . . ?
O2B C3B H3BA 108.6 . . ?
O2B C3B H3BB 108.6 . . ?
O2B C3B C4B 114.7(14) . . ?
H3BA C3B H3BB 107.6 . . ?
C4B C3B H3BA 108.6 . . ?
C4B C3B H3BB 108.6 . . ?
C3B C4B H4B 119.5 . . ?
C5B C4B C3B 120.9(17) . . ?
C5B C4B H4B 119.5 . . ?
C4B C5B H5B 110.4 . . ?
C4B C5B C6B 139.2(17) . . ?
C6B C5B H5B 110.4 . . ?
C5B C6B H6BA 111.0 . . ?
C5B C6B H6BB 111.0 . . ?
H6BA C6B H6BB 109.0 . . ?
O3B C6B C5B 104.0(10) . . ?
O3B C6B H6BA 111.0 . . ?
O3B C6B H6BB 111.0 . . ?
C7B O3B C6B 111.2(7) . . ?
O3B C7B C6C 107.8(7) . . ?
O4B C7B O3B 121.4(9) . . ?
O4B C7B C6C 126.8(8) . . ?
C1A N1C C1C 126.8(10) . . ?
C7C N1C C1A 108.9(11) . . ?
C7C N1C C1C 122.6(9) . . ?
N1C C1C C2C 102.4(8) . . ?
N1C C1C C3C 108.9(5) . . ?
N1C C1C C4C 108.2(5) . . ?
C3C C1C C2C 105.1(7) . . ?
C3C C1C C4C 106.5(5) . . ?
C4C C1C C2C 125.0(7) . . ?
C1C C2C H2CA 109.5 . . ?
C1C C2C H2CB 109.5 . . ?
C1C C2C H2CC 109.5 . . ?
H2CA C2C H2CB 109.5 . . ?
H2CA C2C H2CC 109.5 . . ?
H2CB C2C H2CC 109.5 . . ?
C1C C3C H3CA 109.5 . . ?
C1C C3C H3CB 109.5 . . ?
C1C C3C H3CC 109.5 . . ?
H3CA C3C H3CB 109.5 . . ?
H3CA C3C H3CC 109.5 . . ?
H3CB C3C H3CC 109.5 . . ?
C1C C4C H4CA 108.3 . . ?
C1C C4C H4CB 108.3 . . ?
H4CA C4C H4CB 107.4 . . ?
C5C C4C C1C 115.9(5) . . ?
C5C C4C H4CA 108.3 . . ?
C5C C4C H4CB 108.3 . . ?
C4C C5C H5C 106.3 . . ?
C6C C5C C4C 106.5(5) . . ?
C6C C5C H5C 106.3 . . ?
C6C C5C C4D 114.7(4) . . ?
C4D C5C C4C 116.1(5) . . ?
C4D C5C H5C 106.3 . . ?
C7B C6C C5C 123.3(6) . . ?
C7C C6C C7B 116.2(8) . . ?
C7C C6C C5C 120.2(7) . . ?
N1C C7C C6C 125.0(12) . . ?
N1C C7C H7C 117.5 . . ?
C6C C7C H7C 117.5 . . ?
C1D N1D C1B 115.1(11) . . ?
C7D N1D C1B 127.2(13) . . ?
C7D N1D C1D 117.2(10) . . ?
N1D C1D C2D 106.9(7) . . ?
N1D C1D C4D 108.5(6) . . ?
C2D C1D C4D 110.7(5) . . ?
C3D C1D N1D 121.9(9) . . ?
C3D C1D C2D 101.1(10) . . ?
C3D C1D C4D 107.4(10) . . ?
C1D C2D H2DA 109.5 . . ?
C1D C2D H2DB 109.5 . . ?
C1D C2D H2DC 109.5 . . ?
H2DA C2D H2DB 109.5 . . ?
H2DA C2D H2DC 109.5 . . ?
H2DB C2D H2DC 109.5 . . ?
C1D C3D H3DA 109.5 . . ?
C1D C3D H3DB 109.5 . . ?
C1D C3D H3DC 109.5 . . ?
H3DA C3D H3DB 109.5 . . ?
H3DA C3D H3DC 109.5 . . ?
H3DB C3D H3DC 109.5 . . ?
C5C C4D C1D 121.0(4) . . ?
C5D C4D C5C 122.1(4) . . ?
C5D C4D C1D 116.8(5) . . ?
C4D C5D H5D 120.0 . . ?
C4D C5D C6D 119.9(5) . . ?
C6D C5D H5D 120.0 . . ?
C5D C6D C7A 126.1(7) . . ?
C7D C6D C7A 115.7(9) . . ?
C7D C6D C5D 118.2(9) . . ?
N1D C7D H7D 118.7 . . ?
C6D C7D N1D 122.6(13) . . ?
C6D C7D H7D 118.7 . . ?

loop_
_geom_bond_atom_site_label_1
_geom_bond_atom_site_label_2
_geom_bond_distance
_geom_bond_site_symmetry_2
_geom_bond_publ_flag
C1A H1AA 0.9900 . ?
C1A H1AB 0.9900 . ?
C1A C2A 1.480(13) . ?
C1A N1C 1.498(8) . ?
C2A O1A 1.226(8) . ?
C2A O2A 1.394(2) . ?
O2A C3A 1.444(12) . ?
C3A H3AA 0.9900 . ?
C3A H3AB 0.9900 . ?
C3A C4A 1.460(14) . ?
C4A H4A 0.9500 . ?
C4A C5A 1.287(15) . ?
C5A H5A 0.9500 . ?
C5A C6A 1.512(9) . ?
C6A H6AA 0.9900 . ?
C6A H6AB 0.9900 . ?
C6A O3A 1.469(8) . ?
O3A C7A 1.408(6) . ?
C7A O4A 1.191(8) . ?
C7A C6D 1.464(8) . ?
C1B H1BA 0.9900 . ?
C1B H1BB 0.9900 . ?
C1B C2B 1.503(14) . ?
C1B N1D 1.493(9) . ?
C2B O1B 1.197(8) . ?
C2B O2B 1.394(2) . ?
O2B C3B 1.440(10) . ?
C3B H3BA 0.9900 . ?
C3B H3BB 0.9900 . ?
C3B C4B 1.495(15) . ?
C4B H4B 0.9500 . ?
C4B C5B 1.293(14) . ?
C5B H5B 0.9500 . ?
C5B C6B 1.517(9) . ?
C6B H6BA 0.9900 . ?
C6B H6BB 0.9900 . ?
C6B O3B 1.464(7) . ?
O3B C7B 1.396(4) . ?
C7B O4B 1.195(8) . ?
C7B C6C 1.491(8) . ?
N1C C1C 1.501(10) . ?
N1C C7C 1.329(13) . ?
C1C C2C 1.655(15) . ?
C1C C3C 1.541(8) . ?
C1C C4C 1.551(6) . ?
C2C H2CA 0.9800 . ?
C2C H2CB 0.9800 . ?
C2C H2CC 0.9800 . ?
C3C H3CA 0.9800 . ?
C3C H3CB 0.9800 . ?
C3C H3CC 0.9800 . ?
C4C H4CA 0.9900 . ?
C4C H4CB 0.9900 . ?
C4C C5C 1.550(8) . ?
C5C H5C 1.0000 . ?
C5C C6C 1.506(9) . ?
C5C C4D 1.515(7) . ?
C6C C7C 1.393(15) . ?
C7C H7C 0.9500 . ?
N1D C1D 1.489(12) . ?
N1D C7D 1.332(14) . ?
C1D C2D 1.497(12) . ?
C1D C3D 1.361(18) . ?
C1D C4D 1.521(8) . ?
C2D H2DA 0.9800 . ?
C2D H2DB 0.9800 . ?
C2D H2DC 0.9800 . ?
C3D H3DA 0.9800 . ?
C3D H3DB 0.9800 . ?
C3D H3DC 0.9800 . ?
C4D C5D 1.347(7) . ?
C5D H5D 0.9500 . ?
C5D C6D 1.415(9) . ?
C6D C7D 1.324(16) . ?
C7D H7D 0.9500 . ?

loop_
_geom_torsion_atom_site_label_1
_geom_torsion_atom_site_label_2
_geom_torsion_atom_site_label_3
_geom_torsion_atom_site_label_4
_geom_torsion
_geom_torsion_site_symmetry_1
_geom_torsion_site_symmetry_2
_geom_torsion_site_symmetry_3
_geom_torsion_site_symmetry_4
_geom_torsion_publ_flag
C1A C2A O2A C3A -171.3(14) . . . . ?
C1A N1C C1C C2C 45.7(12) . . . . ?
C1A N1C C1C C3C -65.2(11) . . . . ?
C1A N1C C1C C4C 179.4(10) . . . . ?
C1A N1C C7C C6C -160.0(14) . . . . ?
C2A C1A N1C C1C -85.1(16) . . . . ?
C2A C1A N1C C7C 80.2(19) . . . . ?
C2A O2A C3A C4A -74.2(17) . . . . ?
O1A C2A O2A C3A -15(2) . . . . ?
O2A C3A C4A C5A -106(3) . . . . ?
C3A C4A C5A C6A 1(3) . . . . ?
C4A C5A C6A O3A 71(2) . . . . ?
C5A C6A O3A C7A 132.7(14) . . . . ?
C6A O3A C7A O4A 14(2) . . . . ?
C6A O3A C7A C6D 178.0(11) . . . . ?
O3A C7A C6D C5D 1.5(18) . . . . ?
O3A C7A C6D C7D -176.4(10) . . . . ?
C7A C6D C7D N1D -162.6(13) . . . . ?
O4A C7A C6D C5D 162.7(15) . . . . ?
O4A C7A C6D C7D -15(3) . . . . ?
C1B C2B O2B C3B -178.6(14) . . . . ?
C1B N1D C1D C2D -93.7(11) . . . . ?
C1B N1D C1D C3D 21.5(16) . . . . ?
C1B N1D C1D C4D 146.9(9) . . . . ?
C1B N1D C7D C6D -174.9(13) . . . . ?
C2B C1B N1D C1D -112.3(12) . . . . ?
C2B C1B N1D C7D 76.1(18) . . . . ?
C2B O2B C3B C4B -91.0(16) . . . . ?
O1B C2B O2B C3B 23(2) . . . . ?
O2B C3B C4B C5B -101(2) . . . . ?
C3B C4B C5B C6B 8(4) . . . . ?
C4B C5B C6B O3B 52(3) . . . . ?
C5B C6B O3B C7B -164.2(12) . . . . ?
C6B O3B C7B O4B -6.6(17) . . . . ?
C6B O3B C7B C6C -165.6(9) . . . . ?
O3B C7B C6C C5C -16.8(14) . . . . ?
O3B C7B C6C C7C 169.5(10) . . . . ?
C7B C6C C7C N1C 176.0(12) . . . . ?
O4B C7B C6C C5C -174.4(11) . . . . ?
O4B C7B C6C C7C 12.0(19) . . . . ?
N1C C1A C2A O1A 178.0(18) . . . . ?
N1C C1A C2A O2A -28(2) . . . . ?
N1C C1C C4C C5C -46.6(8) . . . . ?
C1C N1C C7C C6C 6.0(19) . . . . ?
C1C C4C C5C C6C 53.0(7) . . . . ?
C1C C4C C5C C4D -76.1(7) . . . . ?
C2C C1C C4C C5C 73.8(11) . . . . ?
C3C C1C C4C C5C -163.6(5) . . . . ?
C4C C5C C6C C7B 156.6(9) . . . . ?
C4C C5C C6C C7C -30.0(10) . . . . ?
C4C C5C C4D C1D -78.9(6) . . . . ?
C4C C5C C4D C5D 99.2(6) . . . . ?
C5C C6C C7C N1C 2.1(18) . . . . ?
C5C C4D C5D C6D 172.5(5) . . . . ?
C6C C5C C4D C1D 156.1(5) . . . . ?
C6C C5C C4D C5D -25.8(7) . . . . ?
C7C N1C C1C C2C -117.7(11) . . . . ?
C7C N1C C1C C3C 131.4(10) . . . . ?
C7C N1C C1C C4C 16.0(12) . . . . ?
N1D C1B C2B O1B 180(2) . . . . ?
N1D C1B C2B O2B 22.2(16) . . . . ?
N1D C1D C4D C5C -143.8(6) . . . . ?
N1D C1D C4D C5D 37.9(8) . . . . ?
C1D N1D C7D C6D 13.6(17) . . . . ?
C1D C4D C5D C6D -9.4(7) . . . . ?
C2D C1D C4D C5C 99.2(7) . . . . ?
C2D C1D C4D C5D -79.0(7) . . . . ?
C3D C1D C4D C5C -10.3(10) . . . . ?
C3D C1D C4D C5D 171.5(9) . . . . ?
C4D C5C C6C C7B -73.5(9) . . . . ?
C4D C5C C6C C7C 99.9(9) . . . . ?
C4D C5D C6D C7A 160.9(11) . . . . ?
C4D C5D C6D C7D -21.2(11) . . . . ?
C5D C6D C7D N1D 19.3(17) . . . . ?
C7D N1D C1D C2D 78.8(11) . . . . ?
C7D N1D C1D C3D -166.0(13) . . . . ?
C7D N1D C1D C4D -40.5(11) . . . . ?
